data_4331137
loop_
_publ_author_name
'Shengwen Liang'
'Haoshuang Wang'
'Tapash Deb'
'Jeffrey L. Petersen'
'Gordon T. Yee'
'Michael P. Jensen'

_publ_section_title
;
 Structural and Spectroscopic Trends in a Series of Half-Sandwich
 Scorpionate Complexes
;
_journal_name_full 'Inorganic Chemistry'
_journal_page_first 12707
_journal_page_last 12719
_journal_paper_doi 10.1021/ic301409s
_journal_volume 51
_journal_year 2012
_chemical_formula_sum 'C60 H56 B2 Fe N12'
_chemical_formula_weight 1022.64
_chemical_name_systematic
; 
 ? 
;
_space_group_IT_number 15
_symmetry_cell_setting monoclinic
_symmetry_space_group_name_Hall '-C 2yc'
_symmetry_space_group_name_H-M 'C 1 2/c 1'
_atom_sites_solution_hydrogens geom
_atom_sites_solution_primary direct
_atom_sites_solution_secondary difmap
_audit_creation_method SHELXL-97
_cell_angle_alpha 90.00
_cell_angle_beta 111.678(2)
_cell_angle_gamma 90.00
_cell_formula_units_Z 4
_cell_length_a 18.410(2)
_cell_length_b 13.8258(18)
_cell_length_c 22.016(3)
_cell_measurement_reflns_used 5798
_cell_measurement_temperature 293(2)
_cell_measurement_theta_max 24.97
_cell_measurement_theta_min 2.33
_cell_volume 5207.5(11)
_computing_structure_refinement 'SHELXL-97 (Sheldrick, 1997)'
_computing_structure_solution 'SHELXS-97 (Sheldrick, 1990)'
_diffrn_ambient_temperature 293(2)
_diffrn_measured_fraction_theta_full 0.992
_diffrn_measured_fraction_theta_max 0.992
_diffrn_radiation_monochromator graphite
_diffrn_radiation_source 'fine-focus sealed tube'
_diffrn_radiation_type MoK\a
_diffrn_radiation_wavelength 0.71073
_diffrn_reflns_av_R_equivalents 0.0532
_diffrn_reflns_av_sigmaI/netI 0.0636
_diffrn_reflns_limit_h_max 23
_diffrn_reflns_limit_h_min -23
_diffrn_reflns_limit_k_max 15
_diffrn_reflns_limit_k_min -17
_diffrn_reflns_limit_l_max 28
_diffrn_reflns_limit_l_min -26
_diffrn_reflns_number 18215
_diffrn_reflns_theta_full 27.51
_diffrn_reflns_theta_max 27.51
_diffrn_reflns_theta_min 1.89
_diffrn_standards_decay_% none
_exptl_absorpt_coefficient_mu 0.343
_exptl_absorpt_correction_T_max 0.9346
_exptl_absorpt_correction_T_min 0.9041
_exptl_absorpt_correction_type multi-scan
_exptl_absorpt_process_details SADABS
_exptl_crystal_colour colorless
_exptl_crystal_density_diffrn 1.304
_exptl_crystal_description block
_exptl_crystal_F_000 2144
_exptl_crystal_size_max 0.30
_exptl_crystal_size_mid 0.28
_exptl_crystal_size_min 0.20
_refine_diff_density_max 0.278
_refine_diff_density_min -0.225
_refine_diff_density_rms 0.040
_refine_ls_extinction_method none
_refine_ls_goodness_of_fit_ref 1.018
_refine_ls_hydrogen_treatment riding
_refine_ls_matrix_type full
_refine_ls_number_parameters 342
_refine_ls_number_reflns 5923
_refine_ls_number_restraints 0
_refine_ls_restrained_S_all 1.018
_refine_ls_R_factor_all 0.0972
_refine_ls_R_factor_gt 0.0466
_refine_ls_shift/su_max 0.001
_refine_ls_shift/su_mean 0.000
_refine_ls_structure_factor_coef Fsqd
_refine_ls_weighting_details 'calc w=1/[\s^2^(Fo^2^)+(0.0585P)^2^+0.8687P] where P=(Fo^2^+2Fc^2^)/3'
_refine_ls_weighting_scheme calc
_refine_ls_wR_factor_gt 0.1136
_refine_ls_wR_factor_ref 0.1351
_reflns_number_gt 3385
_reflns_number_total 5923
_reflns_threshold_expression >2sigma(I)
_cod_data_source_file ic301409s_si_002_6.cif
_cod_data_source_block '[(TpPh,Me)2Fe]'
_cod_original_cell_volume 5207.4(12)
_cod_database_code 4331137

loop_
_symmetry_equiv_pos_as_xyz
'x, y, z'
'-x, y, -z+1/2'
'x+1/2, y+1/2, z'
'-x+1/2, y+1/2, -z+1/2'
'-x, -y, -z'
'x, -y, z-1/2'
'-x+1/2, -y+1/2, -z'
'x+1/2, -y+1/2, z-1/2'

loop_
_atom_site_label
_atom_site_type_symbol
_atom_site_fract_x
_atom_site_fract_y
_atom_site_fract_z
_atom_site_U_iso_or_equiv
_atom_site_adp_type
_atom_site_occupancy
_atom_site_symmetry_multiplicity
_atom_site_calc_flag
_atom_site_refinement_flags
Fe1 Fe 0.0000 0.20342(3) 0.7500 0.05050(17) Uani 1 2 d S
N1 N 0.07966(11) 0.09757(15) 0.73104(10) 0.0552(5) Uani 1 1 d .
N2 N 0.09511(11) 0.12425(15) 0.67714(10) 0.0568(5) Uani 1 1 d .
N3 N -0.08453(11) 0.19107(14) 0.64478(10) 0.0550(5) Uani 1 1 d .
N4 N -0.04283(12) 0.17510(14) 0.60538(10) 0.0551(5) Uani 1 1 d .
N5 N 0.06076(11) 0.32159(14) 0.71829(9) 0.0503(5) Uani 1 1 d .
N6 N 0.06000(11) 0.30150(14) 0.65703(9) 0.0527(5) Uani 1 1 d .
C1 C 0.13132(15) 0.02735(18) 0.76010(13) 0.0593(6) Uani 1 1 d .
C2 C 0.17971(16) 0.0116(2) 0.72558(14) 0.0697(7) Uani 1 1 d .
H2 H 0.2208 -0.0324 0.7360 0.084 Uiso 1 1 calc R
C3 C 0.15565(15) 0.0725(2) 0.67358(14) 0.0643(7) Uani 1 1 d .
C4 C 0.18844(19) 0.0860(3) 0.62139(16) 0.0913(10) Uani 1 1 d .
H4A H 0.1478 0.0771 0.5793 0.137 Uiso 1 1 calc R
H4B H 0.2292 0.0395 0.6271 0.137 Uiso 1 1 calc R
H4C H 0.2094 0.1501 0.6242 0.137 Uiso 1 1 calc R
C5 C 0.13386(16) -0.02751(19) 0.81891(13) 0.0637(7) Uani 1 1 d .
C6 C 0.20211(19) -0.0707(2) 0.85870(16) 0.0850(9) Uani 1 1 d .
H6 H 0.2468 -0.0647 0.8487 0.102 Uiso 1 1 calc R
C7 C 0.2056(2) -0.1226(3) 0.91274(18) 0.1023(11) Uani 1 1 d .
H7 H 0.2527 -0.1505 0.9391 0.123 Uiso 1 1 calc R
C8 C 0.1410(2) -0.1340(2) 0.92838(17) 0.0936(10) Uani 1 1 d .
H8 H 0.1438 -0.1685 0.9655 0.112 Uiso 1 1 calc R
C9 C 0.0723(2) -0.0940(2) 0.88868(17) 0.0865(9) Uani 1 1 d .
H9 H 0.0275 -0.1026 0.8980 0.104 Uiso 1 1 calc R
C10 C 0.06870(19) -0.0406(2) 0.83456(15) 0.0755(8) Uani 1 1 d .
H10 H 0.0215 -0.0130 0.8083 0.091 Uiso 1 1 calc R
C11 C -0.16049(15) 0.17581(18) 0.60636(13) 0.0590(6) Uani 1 1 d .
C12 C -0.16524(17) 0.1495(2) 0.54398(13) 0.0696(7) Uani 1 1 d .
H12 H -0.2105 0.1348 0.5085 0.084 Uiso 1 1 calc R
C13 C -0.09131(17) 0.14925(19) 0.54478(13) 0.0634(7) Uani 1 1 d .
C14 C -0.0633(2) 0.1237(3) 0.49111(15) 0.0929(10) Uani 1 1 d .
H14A H -0.0327 0.1760 0.4846 0.139 Uiso 1 1 calc R
H14B H -0.1074 0.1123 0.4515 0.139 Uiso 1 1 calc R
H14C H -0.0317 0.0663 0.5028 0.139 Uiso 1 1 calc R
C15 C -0.22773(15) 0.18825(18) 0.62628(14) 0.0624(7) Uani 1 1 d .
C16 C -0.29996(18) 0.1551(2) 0.58547(16) 0.0832(9) Uani 1 1 d .
H16 H -0.3047 0.1230 0.5471 0.100 Uiso 1 1 calc R
C17 C -0.36555(19) 0.1691(3) 0.6011(2) 0.0962(11) Uani 1 1 d .
H17 H -0.4137 0.1461 0.5731 0.115 Uiso 1 1 calc R
C18 C -0.36057(19) 0.2163(2) 0.6572(2) 0.0891(10) Uani 1 1 d .
H18 H -0.4050 0.2267 0.6669 0.107 Uiso 1 1 calc R
C19 C -0.28979(19) 0.2474(2) 0.69812(17) 0.0806(9) Uani 1 1 d .
H19 H -0.2854 0.2782 0.7369 0.097 Uiso 1 1 calc R
C20 C -0.22375(17) 0.2341(2) 0.68302(15) 0.0717(8) Uani 1 1 d .
H20 H -0.1757 0.2566 0.7118 0.086 Uiso 1 1 calc R
C21 C 0.08468(13) 0.41446(18) 0.73055(11) 0.0526(6) Uani 1 1 d .
C22 C 0.09829(16) 0.4518(2) 0.67745(13) 0.0654(7) Uani 1 1 d .
H22 H 0.1153 0.5140 0.6736 0.078 Uiso 1 1 calc R
C23 C 0.08193(15) 0.3800(2) 0.63179(13) 0.0616(7) Uani 1 1 d .
C24 C 0.0820(2) 0.3829(2) 0.56379(14) 0.0898(10) Uani 1 1 d .
H24A H 0.1150 0.3323 0.5586 0.135 Uiso 1 1 calc R
H24B H 0.1013 0.4444 0.5563 0.135 Uiso 1 1 calc R
H24C H 0.0297 0.3738 0.5329 0.135 Uiso 1 1 calc R
C25 C 0.09498(14) 0.46891(18) 0.79073(12) 0.0554(6) Uani 1 1 d .
C26 C 0.09300(18) 0.5688(2) 0.78802(15) 0.0742(8) Uani 1 1 d .
H26 H 0.0853 0.5996 0.7486 0.089 Uiso 1 1 calc R
C27 C 0.1021(2) 0.6237(2) 0.84266(18) 0.0889(9) Uani 1 1 d .
H27 H 0.1009 0.6908 0.8398 0.107 Uiso 1 1 calc R
C28 C 0.11289(19) 0.5802(3) 0.90036(16) 0.0866(9) Uani 1 1 d .
H28 H 0.1182 0.6172 0.9370 0.104 Uiso 1 1 calc R
C29 C 0.11592(18) 0.4818(3) 0.90448(14) 0.0799(9) Uani 1 1 d .
H29 H 0.1242 0.4522 0.9444 0.096 Uiso 1 1 calc R
C30 C 0.10694(16) 0.4253(2) 0.85028(13) 0.0656(7) Uani 1 1 d .
H30 H 0.1089 0.3583 0.8538 0.079 Uiso 1 1 calc R
B1 B 0.04442(18) 0.1991(2) 0.62833(15) 0.0581(7) Uani 1 1 d .
H1 H 0.0592 0.1979 0.5899 0.070 Uiso 1 1 calc R

loop_
_atom_site_aniso_label
_atom_site_aniso_U_11
_atom_site_aniso_U_22
_atom_site_aniso_U_33
_atom_site_aniso_U_23
_atom_site_aniso_U_13
_atom_site_aniso_U_12
Fe1 0.0553(3) 0.0526(3) 0.0466(3) 0.000 0.0223(2) 0.000
N1 0.0593(12) 0.0559(12) 0.0524(12) 0.0002(10) 0.0231(10) 0.0023(10)
N2 0.0596(12) 0.0627(13) 0.0539(13) -0.0020(10) 0.0277(11) 0.0052(10)
N3 0.0561(12) 0.0571(13) 0.0502(12) -0.0021(9) 0.0177(10) -0.0017(9)
N4 0.0643(13) 0.0557(12) 0.0440(12) -0.0058(9) 0.0185(10) 0.0010(9)
N5 0.0531(11) 0.0578(12) 0.0420(11) -0.0011(9) 0.0198(9) 0.0008(9)
N6 0.0565(11) 0.0614(12) 0.0428(11) -0.0010(10) 0.0211(9) -0.0031(10)
C1 0.0607(16) 0.0552(15) 0.0622(16) -0.0032(13) 0.0229(13) 0.0018(12)
C2 0.0631(17) 0.0695(18) 0.076(2) -0.0019(15) 0.0251(15) 0.0134(13)
C3 0.0624(16) 0.0709(18) 0.0655(18) -0.0033(14) 0.0306(14) 0.0078(13)
C4 0.087(2) 0.116(3) 0.088(2) 0.006(2) 0.053(2) 0.0230(19)
C5 0.0722(18) 0.0505(15) 0.0626(17) -0.0008(12) 0.0180(15) 0.0036(13)
C6 0.078(2) 0.084(2) 0.083(2) 0.0131(18) 0.0180(17) 0.0090(17)
C7 0.101(3) 0.099(3) 0.086(3) 0.026(2) 0.009(2) 0.014(2)
C8 0.134(3) 0.075(2) 0.068(2) 0.0089(17) 0.033(2) 0.003(2)
C9 0.114(3) 0.072(2) 0.083(2) 0.0110(17) 0.048(2) 0.0060(18)
C10 0.090(2) 0.0701(18) 0.074(2) 0.0125(15) 0.0381(17) 0.0132(15)
C11 0.0609(16) 0.0528(15) 0.0561(16) 0.0015(12) 0.0132(13) -0.0009(11)
C12 0.0711(19) 0.0680(18) 0.0542(17) -0.0059(13) 0.0050(14) -0.0025(14)
C13 0.0776(19) 0.0603(16) 0.0467(15) -0.0048(12) 0.0162(14) 0.0034(13)
C14 0.121(3) 0.100(2) 0.0570(19) -0.0177(17) 0.0324(19) 0.008(2)
C15 0.0580(15) 0.0555(16) 0.0645(18) 0.0092(13) 0.0119(13) -0.0020(12)
C16 0.068(2) 0.095(2) 0.072(2) 0.0026(17) 0.0078(16) -0.0148(16)
C17 0.059(2) 0.114(3) 0.096(3) 0.014(2) 0.0056(19) -0.0170(18)
C18 0.068(2) 0.087(2) 0.113(3) 0.033(2) 0.035(2) 0.0056(17)
C19 0.077(2) 0.076(2) 0.092(2) 0.0042(17) 0.0356(19) 0.0027(16)
C20 0.0628(17) 0.0773(19) 0.072(2) -0.0068(15) 0.0218(15) -0.0067(14)
C21 0.0498(13) 0.0595(16) 0.0480(14) 0.0013(11) 0.0174(11) -0.0031(11)
C22 0.0749(18) 0.0637(17) 0.0591(17) -0.0007(13) 0.0266(14) -0.0157(13)
C23 0.0680(16) 0.0713(17) 0.0509(15) 0.0038(13) 0.0282(13) -0.0084(13)
C24 0.121(3) 0.099(2) 0.0581(19) 0.0012(17) 0.0436(19) -0.027(2)
C25 0.0515(14) 0.0586(16) 0.0522(15) -0.0046(12) 0.0146(12) -0.0074(11)
C26 0.095(2) 0.0629(18) 0.0632(19) 0.0004(14) 0.0277(16) -0.0063(15)
C27 0.119(3) 0.0645(19) 0.087(2) -0.0146(18) 0.043(2) -0.0092(18)
C28 0.103(2) 0.087(2) 0.070(2) -0.0252(18) 0.0323(19) -0.0135(18)
C29 0.096(2) 0.092(2) 0.0485(17) -0.0028(16) 0.0223(16) -0.0040(18)
C30 0.0719(17) 0.0676(17) 0.0540(16) -0.0012(13) 0.0193(14) -0.0036(13)
B1 0.0659(18) 0.0652(19) 0.0482(16) -0.0011(14) 0.0271(14) 0.0023(15)

loop_
_atom_type_symbol
_atom_type_description
_atom_type_scat_dispersion_real
_atom_type_scat_dispersion_imag
_atom_type_scat_source
C C 0.0033 0.0016 'International Tables Vol C Tables 4.2.6.8 and 6.1.1.4'
H H 0.0000 0.0000 'International Tables Vol C Tables 4.2.6.8 and 6.1.1.4'
B B 0.0013 0.0007 'International Tables Vol C Tables 4.2.6.8 and 6.1.1.4'
N N 0.0061 0.0033 'International Tables Vol C Tables 4.2.6.8 and 6.1.1.4'
Fe Fe 0.3463 0.8444 'International Tables Vol C Tables 4.2.6.8 and 6.1.1.4'

loop_
_geom_angle_atom_site_label_1
_geom_angle_atom_site_label_2
_geom_angle_atom_site_label_3
_geom_angle
_geom_angle_site_symmetry_1
_geom_angle_site_symmetry_3
N1 Fe1 N1 97.42(10) 2_556 .
N1 Fe1 N5 88.94(7) 2_556 2_556
N1 Fe1 N5 169.80(7) . 2_556
N1 Fe1 N5 169.80(7) 2_556 .
N1 Fe1 N5 88.94(7) . .
N5 Fe1 N5 85.93(10) 2_556 .
N1 Fe1 N3 90.57(7) 2_556 2_556
N1 Fe1 N3 83.73(7) . 2_556
N5 Fe1 N3 88.26(7) 2_556 2_556
N5 Fe1 N3 98.07(7) . 2_556
N1 Fe1 N3 83.73(7) 2_556 .
N1 Fe1 N3 90.57(7) . .
N5 Fe1 N3 98.07(7) 2_556 .
N5 Fe1 N3 88.26(7) . .
N3 Fe1 N3 171.38(10) 2_556 .
C1 N1 N2 105.68(19) . .
C1 N1 Fe1 141.97(17) . .
N2 N1 Fe1 110.42(14) . .
C3 N2 N1 110.3(2) . .
C3 N2 B1 128.2(2) . .
N1 N2 B1 121.41(18) . .
C11 N3 N4 105.6(2) . .
C11 N3 Fe1 143.89(17) . .
N4 N3 Fe1 108.94(14) . .
C13 N4 N3 110.3(2) . .
C13 N4 B1 127.8(2) . .
N3 N4 B1 121.33(19) . .
C21 N5 N6 105.84(18) . .
C21 N5 Fe1 142.79(15) . .
N6 N5 Fe1 109.57(13) . .
C23 N6 N5 110.28(19) . .
C23 N6 B1 127.8(2) . .
N5 N6 B1 121.62(19) . .
N1 C1 C2 109.8(2) . .
N1 C1 C5 124.9(2) . .
C2 C1 C5 125.3(2) . .
C3 C2 C1 106.8(2) . .
N2 C3 C2 107.4(2) . .
N2 C3 C4 123.7(3) . .
C2 C3 C4 128.9(2) . .
C6 C5 C10 117.3(3) . .
C6 C5 C1 120.3(3) . .
C10 C5 C1 122.3(3) . .
C7 C6 C5 121.3(3) . .
C8 C7 C6 120.9(3) . .
C9 C8 C7 118.7(3) . .
C8 C9 C10 120.6(3) . .
C5 C10 C9 121.1(3) . .
N3 C11 C12 109.3(2) . .
N3 C11 C15 125.7(2) . .
C12 C11 C15 124.9(3) . .
C13 C12 C11 106.9(2) . .
N4 C13 C12 107.8(2) . .
N4 C13 C14 123.2(3) . .
C12 C13 C14 128.9(3) . .
C20 C15 C16 117.3(3) . .
C20 C15 C11 123.8(2) . .
C16 C15 C11 118.9(3) . .
C15 C16 C17 120.7(3) . .
C18 C17 C16 121.1(3) . .
C19 C18 C17 118.7(3) . .
C18 C19 C20 120.8(3) . .
C15 C20 C19 121.4(3) . .
N5 C21 C22 109.4(2) . .
N5 C21 C25 126.1(2) . .
C22 C21 C25 124.5(2) . .
C23 C22 C21 107.0(2) . .
N6 C23 C22 107.5(2) . .
N6 C23 C24 123.0(2) . .
C22 C23 C24 129.4(2) . .
C26 C25 C30 117.9(3) . .
C26 C25 C21 118.6(2) . .
C30 C25 C21 123.5(2) . .
C27 C26 C25 121.3(3) . .
C28 C27 C26 120.2(3) . .
C27 C28 C29 119.6(3) . .
C28 C29 C30 121.1(3) . .
C29 C30 C25 119.8(3) . .
N4 B1 N6 110.5(2) . .
N4 B1 N2 112.1(2) . .
N6 B1 N2 111.2(2) . .

loop_
_geom_bond_atom_site_label_1
_geom_bond_atom_site_label_2
_geom_bond_distance
_geom_bond_site_symmetry_2
Fe1 N1 2.218(2) 2_556
Fe1 N1 2.218(2) .
Fe1 N5 2.2328(19) 2_556
Fe1 N5 2.2328(19) .
Fe1 N3 2.270(2) 2_556
Fe1 N3 2.270(2) .
N1 C1 1.344(3) .
N1 N2 1.369(3) .
N2 C3 1.351(3) .
N2 B1 1.535(4) .
N3 C11 1.357(3) .
N3 N4 1.372(3) .
N4 C13 1.351(3) .
N4 B1 1.532(4) .
N5 C21 1.352(3) .
N5 N6 1.372(2) .
N6 C23 1.347(3) .
N6 B1 1.533(3) .
C1 C2 1.385(3) .
C1 C5 1.486(4) .
C2 C3 1.357(4) .
C3 C4 1.494(4) .
C5 C6 1.375(4) .
C5 C10 1.377(4) .
C6 C7 1.370(4) .
C7 C8 1.365(5) .
C8 C9 1.361(5) .
C9 C10 1.382(4) .
C11 C12 1.392(4) .
C11 C15 1.468(4) .
C12 C13 1.355(4) .
C13 C14 1.496(4) .
C15 C20 1.378(4) .
C15 C16 1.380(4) .
C16 C17 1.386(4) .
C17 C18 1.369(5) .
C18 C19 1.352(4) .
C19 C20 1.386(4) .
C21 C22 1.383(3) .
C21 C25 1.474(3) .
C22 C23 1.365(4) .
C23 C24 1.498(3) .
C25 C26 1.383(4) .
C25 C30 1.385(3) .
C26 C27 1.379(4) .
C27 C28 1.352(4) .
C28 C29 1.362(4) .
C29 C30 1.384(4) .
